data_7037517
loop_
_publ_author_name
'Chen, Zhi'
'Fang, Ming'
'Kang, Xiao-Min'
'Hou, Yin-Ling'
'Zhao, Bin'

_publ_section_title
;
 Assembly of single molecular magnets from dinuclear to 2D Dy-compounds
 with significant change of relaxation energy barriers.
;
_journal_issue 1
_journal_name_full 'Dalton transactions (Cambridge, England : 2003)'
_journal_page_first 85
_journal_page_last 88
_journal_paper_doi 10.1039/c5dt02444g
_journal_volume 45
_journal_year 2015
_chemical_formula_moiety 'C50 H34 Dy2 N4 O12 S6'
_chemical_formula_sum 'C50 H34 Dy2 N4 O12 S6'
_chemical_formula_weight 1400.23
_space_group_crystal_system monoclinic
_space_group_IT_number 14
_space_group_name_Hall '-P 2ybc'
_space_group_name_H-M_alt 'P 1 21/c 1'
_symmetry_space_group_name_Hall '-P 2ybc'
_symmetry_space_group_name_H-M 'P 1 21/c 1'
_atom_sites_solution_hydrogens geom
_atom_sites_solution_primary direct
_audit_creation_date 2015-06-17
_audit_creation_method
;
Olex2 1.2
(compiled 2015.01.26 svn.r3150 for OlexSys, GUI svn.r4998)
;
_audit_update_record
;
2015-06-18 deposited with the CCDC.
2015-12-03 downloaded from the CCDC.
;
_cell_angle_alpha 90
_cell_angle_beta 111.889(12)
_cell_angle_gamma 90
_cell_formula_units_Z 4
_cell_length_a 13.905(4)
_cell_length_b 15.277(5)
_cell_length_c 26.166(6)
_cell_measurement_reflns_used 17790
_cell_measurement_temperature 113
_cell_measurement_theta_max 28.0
_cell_measurement_theta_min 1.8
_cell_volume 5158(3)
_computing_cell_refinement
;
CrystalClear-SM Expert 2.0 r2 (Rigaku, 2009)
;
_computing_data_collection
;
CrystalClear-SM Expert 2.0 r2 (Rigaku, 2009)
;
_computing_data_reduction
;
CrystalClear-SM Expert 2.0 r2 (Rigaku, 2009)
;
_computing_molecular_graphics 'Olex2 (Dolomanov et al., 2009)'
_computing_publication_material 'Olex2 (Dolomanov et al., 2009)'
_computing_structure_refinement 'ShelXL (Sheldrick, 2008)'
_computing_structure_solution 'ShelXS (Sheldrick, 2008)'
_diffrn_ambient_temperature 113
_diffrn_detector CCD
_diffrn_detector_area_resol_mean 28.5714
_diffrn_measured_fraction_theta_full 0.970
_diffrn_measured_fraction_theta_max 0.997
_diffrn_measurement_details
;
scan:
    Number of images: 90
               Slice: -110.0000 - 70.0000
         Image width: 2.0000
            Exp time: 2.0000
       Rotation axis: Omega
               Omega: 0.0000
                 Chi: 45.0000
                 Phi: 0.0000
                 XTD: 45.0739
              2theta: -19.9391
scan:
    Number of images: 70
               Slice: -110.0000 - 30.0000
         Image width: 2.0000
            Exp time: 2.0000
       Rotation axis: Omega
               Omega: 0.0000
                 Chi: 45.0000
                 Phi: 90.0000
                 XTD: 45.0739
              2theta: -19.9391
scan:
    Number of images: 60
               Slice: -110.0000 - 10.0000
         Image width: 2.0000
            Exp time: 2.0000
       Rotation axis: Omega
               Omega: 0.0000
                 Chi: 45.0000
                 Phi: 180.0000
                 XTD: 45.0739
              2theta: -19.9391
;
_diffrn_measurement_device
;
AFC10: Fixed Chi 2 circle
;
_diffrn_measurement_device_type
;
Rigaku Saturn724+ (2x2 bin mode)
;
_diffrn_measurement_method 'profile data from \w-scans'
_diffrn_measurement_specimen_support Fiber
_diffrn_orient_matrix_type d*Trek
_diffrn_orient_matrix_UB_11 0.068279
_diffrn_orient_matrix_UB_12 -0.019153
_diffrn_orient_matrix_UB_13 0.017151
_diffrn_orient_matrix_UB_21 -0.012987
_diffrn_orient_matrix_UB_22 0.010392
_diffrn_orient_matrix_UB_23 0.063308
_diffrn_orient_matrix_UB_31 -0.005328
_diffrn_orient_matrix_UB_32 -0.040462
_diffrn_orient_matrix_UB_33 0.005549
_diffrn_radiation_monochromator Multilayer
_diffrn_radiation_type MoK\a
_diffrn_radiation_wavelength 0.71075
_diffrn_reflns_av_R_equivalents 0.0665
_diffrn_reflns_av_unetI/netI 0.0570
_diffrn_reflns_laue_measured_fraction_full 0.970
_diffrn_reflns_laue_measured_fraction_max 0.997
_diffrn_reflns_limit_h_max 16
_diffrn_reflns_limit_h_min -16
_diffrn_reflns_limit_k_max 17
_diffrn_reflns_limit_k_min -18
_diffrn_reflns_limit_l_max 31
_diffrn_reflns_limit_l_min -31
_diffrn_reflns_number 41908
_diffrn_reflns_point_group_measured_fraction_full 0.970
_diffrn_reflns_point_group_measured_fraction_max 0.997
_diffrn_reflns_theta_full 25.242
_diffrn_reflns_theta_max 25.009
_diffrn_reflns_theta_min 1.825
_diffrn_source 'Rotating Anode'
_diffrn_source_current 24.0
_diffrn_source_power 1.2
_diffrn_source_voltage 50.0
_exptl_absorpt_coefficient_mu 3.184
_exptl_absorpt_correction_T_max 1.000
_exptl_absorpt_correction_T_min 0.543
_exptl_absorpt_correction_type multi-scan
_exptl_crystal_colour colourless
_exptl_crystal_colour_primary colourless
_exptl_crystal_density_diffrn 1.803
_exptl_crystal_description block
_exptl_crystal_F_000 2744
_exptl_crystal_size_max 0.2
_exptl_crystal_size_mid 0.2
_exptl_crystal_size_min 0.2
_refine_diff_density_max 1.596
_refine_diff_density_min -1.206
_refine_diff_density_rms 0.125
_refine_ls_extinction_method none
_refine_ls_goodness_of_fit_ref 1.032
_refine_ls_hydrogen_treatment constr
_refine_ls_matrix_type full
_refine_ls_number_parameters 699
_refine_ls_number_reflns 9062
_refine_ls_number_restraints 62
_refine_ls_restrained_S_all 1.073
_refine_ls_R_factor_all 0.0435
_refine_ls_R_factor_gt 0.0377
_refine_ls_shift/su_max 0.001
_refine_ls_shift/su_mean 0.000
_refine_ls_structure_factor_coef Fsqd
_refine_ls_weighting_details 'w=1/[\s^2^(Fo^2^)+(0.0477P)^2^] where P=(Fo^2^+2Fc^2^)/3'
_refine_ls_weighting_scheme calc
_refine_ls_wR_factor_gt 0.0904
_refine_ls_wR_factor_ref 0.0937
_reflns_Friedel_coverage 0.000
_reflns_number_gt 7901
_reflns_number_total 9062
_reflns_threshold_expression 'I > 2\s(I)'
_cod_data_source_file c5dt02444g2.cif
_cod_data_source_block shelx
_cod_depositor_comments
;
The following automatic conversions were performed:

'_exptl_absorpt_correction_type' value 'Multi-scan' changed to
'multi-scan' according to
/usr/data/users/saulius/crontab/automatic-downloads/rss-feeds/RSC/lib/dictionaries/cif_core.dic
dictionary named 'cif_core.dic' version 2.4.2 from 2011-04-26.

Automatic conversion script
Id: cif_fix_values 4268 2015-11-12 08:31:59Z antanas 

 Adding full bibliography for 7037517--7037518.cif.
;
_cod_database_code 7037517
_shelxl_version_number 2014/6
_shelx_space_group_comment
;
The symmetry employed for this shelxl refinement is uniquely defined
by the following loop, which should always be used as a source of
symmetry information in preference to the above space-group names.
They are only intended as comments.
;
_shelx_estimated_absorpt_t_max 0.568
_shelx_estimated_absorpt_t_min 0.568
_olex2_refinement_description
;
1. Fixed Uiso
 At 1.2 times of:
  All C(H) groups, All C(H,H) groups
2. Restrained distances
 C9A-C1H
 1.42 with sigma of 0.02
 C8B-C11
 1.42 with sigma of 0.02
 S9B-C1H
 1.72 with sigma of 0.02
 C9A-C19
 1.38 with sigma of 0.02
 C19-C8B
 1.38 with sigma of 0.02
 C19-S9B
 1.72 with sigma of 0.02
 C19-S8A
 1.72 with sigma of 0.02
 S8A-C11
 1.72 with sigma of 0.02
 C1A-C9
 1.38 with sigma of 0.02
 C1A-C16
 1.42 with sigma of 0.02
 C9-C7
 1.38 with sigma of 0.02
 C7-C13
 1.42 with sigma of 0.02
 C18-C6B
 1.38 with sigma of 0.02
 C6B-C1D
 1.42 with sigma of 0.02
 C13A-C18
 1.38 with sigma of 0.02
 C13A-C1C
 1.42 with sigma of 0.02
 C1FA-C17
 1.36 with sigma of 0.02
 C3B-C12
 1.38 with sigma of 0.02
 C3B-C14
 1.42 with sigma of 0.02
 C12-S3A
 1.7 with sigma of 0.02
 C14-S3A
 1.7 with sigma of 0.02
 C8-C12
 1.38 with sigma of 0.02
 C8-C14
 2.33 with sigma of 0.02
 C12-S39
 1.7 with sigma of 0.02
 C8-C1E
 1.42 with sigma of 0.02
 S39-C1E
 1.7 with sigma of 0.02
3. Uiso/Uaniso restraints and constraints
Uanis(C1FB) \\sim Ueq, Uanis(C1FA) \\sim Ueq, Uanis(C0AA) \\sim Ueq, Uanis(C6A)
\\sim Ueq: with sigma of 0.005 and sigma for terminal atoms of 0.01
Uanis(C1E) \\sim Ueq, Uanis(C14) \\sim Ueq: with sigma of 0.005 and sigma for
terminal atoms of 0.01
Uanis(C7) = Uanis(C1A) = Uanis(S2) = Uanis(S1G)
Uanis(S9B) = Uanis(C9A) = Uanis(C8B) = Uanis(S8A)
Uanis(C6B) = Uanis(S6A)
Uanis(C1FB) = Uanis(C1FA)
Uanis(S11B) = Uanis(S11A)
Uanis(C3B) = Uanis(C8) = Uanis(S39) = Uanis(S3A)
4. Others
 Sof(C6B)=Sof(H6B)=Sof(S13B)=Sof(H1CA)=Sof(H1DA)=1-FVAR(1)
 Sof(H1C)=Sof(H1D)=Sof(S6A)=Sof(C13A)=Sof(H13A)=FVAR(1)
 Sof(C8B)=Sof(H8B)=Sof(S9B)=Sof(H1HA)=Sof(H11A)=1-FVAR(2)
 Sof(H1H)=Sof(H11)=Sof(S8A)=Sof(C9A)=Sof(H9A)=FVAR(2)
 Sof(H13B)=Sof(H16A)=Sof(C1A)=Sof(H1A)=Sof(S1G)=1-FVAR(3)
 Sof(C7)=Sof(H7)=Sof(S2)=Sof(H13)=Sof(H16)=FVAR(3)
 Sof(C3B)=Sof(H3B)=Sof(H14A)=Sof(H1EA)=Sof(S39)=1-FVAR(4)
 Sof(C8)=Sof(H8)=Sof(H14)=Sof(H1E)=Sof(S3A)=FVAR(4)
 Sof(S11B)=Sof(H17A)=Sof(C0AA)=Sof(H0AA)=Sof(C1FA)=Sof(H1FA)=1-FVAR(5)
 Sof(H17)=Sof(C1FB)=Sof(H1FB)=Sof(C6A)=Sof(H6A)=Sof(S11A)=FVAR(5)
5.a Aromatic/amide H refined with riding coordinates:
 C2(H2), C3(H3), C4(H4), C32(H32), C33(H33), C34(H34), C35(H35), C37(H37),
 C38(H38), C39(H39), C40(H40), C42(H42), C43(H43), C44(H44), C45(H45), C47(H47),
  C48(H48), C49(H49), C50(H50), C6B(H6B), C8B(H8B), C17(H17A), C17(H17),
 C1C(H1CA), C1C(H1C), C1D(H1DA), C1D(H1D), C1FB(H1FB), C1H(H1HA), C1H(H1H),
 C0AA(H0AA), C11(H11A), C11(H11), C13A(H13A), C9A(H9A), C7(H7), C13(H13),
 C13(H13B), C16(H16), C16(H16A), C1A(H1A), C3B(H3B), C8(H8), C14(H14A),
 C14(H14), C1E(H1E), C1E(H1EA), C6A(H6A), C1FA(H1FA)
;
_olex2_submission_special_instructions 'No special instructions were received'

loop_
_space_group_symop_operation_xyz
'x, y, z'
'-x, y+1/2, -z+1/2'
'-x, -y, -z'
'x, -y-1/2, z-1/2'

loop_
_atom_site_label
_atom_site_type_symbol
_atom_site_fract_x
_atom_site_fract_y
_atom_site_fract_z
_atom_site_U_iso_or_equiv
_atom_site_adp_type
_atom_site_occupancy
_atom_site_site_symmetry_order
_atom_site_calc_flag
_atom_site_refinement_flags_posn
_atom_site_refinement_flags_adp
_atom_site_refinement_flags_occupancy
_atom_site_disorder_assembly
_atom_site_disorder_group
Dy1 Dy 0.08400(2) -0.26802(2) -0.17208(2) 0.02130(9) Uani 1 1 d . . . . .
Dy2 Dy 0.25661(2) -0.30137(2) 0.00484(2) 0.02409(9) Uani 1 1 d . . . . .
S1 S 0.22917(12) 0.05222(9) -0.11279(6) 0.0431(4) Uani 1 1 d . . . . .
O1 O 0.1345(3) -0.13106(19) -0.12894(14) 0.0259(8) Uani 1 1 d . . . . .
O2 O 0.2144(3) -0.1713(2) -0.04221(14) 0.0324(8) Uani 1 1 d . . . . .
O3 O 0.2623(3) -0.2790(2) -0.13558(15) 0.0304(8) Uani 1 1 d . . . . .
O4 O 0.3611(3) -0.2965(2) -0.04702(16) 0.0396(10) Uani 1 1 d . . . . .
O5 O 0.1112(3) -0.4137(2) -0.14551(14) 0.0296(8) Uani 1 1 d . . . . .
O6 O 0.1942(3) -0.4157(2) -0.05431(15) 0.0308(8) Uani 1 1 d . . . . .
O7 O 0.0177(3) -0.2720(2) -0.10346(14) 0.0272(8) Uani 1 1 d . . . . .
O8 O 0.0821(3) -0.2784(2) -0.01148(15) 0.0314(9) Uani 1 1 d . . . . .
O9 O 0.2750(3) -0.2317(2) 0.08987(15) 0.0363(9) Uani 1 1 d . . . . .
O10 O 0.3971(3) -0.2007(2) 0.05745(15) 0.0352(9) Uani 1 1 d . . . . .
O11 O -0.0638(3) -0.1841(2) -0.22316(14) 0.0322(9) Uani 1 1 d . . . . .
O12 O -0.0939(3) -0.3250(2) -0.21790(15) 0.0333(9) Uani 1 1 d . . . . .
N1 N 0.1398(3) -0.1781(2) -0.24010(16) 0.0271(10) Uani 1 1 d . . . . .
N2 N 0.0866(3) -0.3473(2) -0.25676(16) 0.0239(9) Uani 1 1 d . . . . .
N3 N 0.2176(3) -0.4292(3) 0.05930(16) 0.0263(10) Uani 1 1 d . . . . .
N4 N 0.4061(3) -0.3999(3) 0.05805(18) 0.0334(11) Uani 1 1 d . . . . .
C1 C 0.2574(4) -0.0350(3) -0.0677(2) 0.0265(11) Uani 1 1 d . . . . .
C2 C 0.3425(4) -0.0168(3) -0.0216(2) 0.0287(12) Uani 1 1 d . . . . .
H2 H 0.3704 -0.0566 0.0082 0.034 Uiso 1 1 calc R . . . .
C3 C 0.3844(4) 0.0658(4) -0.0225(3) 0.0429(15) Uani 1 1 d . . . . .
H3 H 0.4441 0.0878 0.0062 0.052 Uiso 1 1 calc R . . . .
C4 C 0.3308(4) 0.1115(3) -0.0688(3) 0.0432(15) Uani 1 1 d . . . . .
H4 H 0.3476 0.1693 -0.0760 0.052 Uiso 1 1 calc R . . . .
C5 C 0.1972(4) -0.1180(3) -0.0807(2) 0.0245(11) Uani 1 1 d . . . . .
C10 C 0.3478(4) -0.2793(3) -0.0957(2) 0.0274(12) Uani 1 1 d . . . . .
C15 C 0.1503(4) -0.4522(3) -0.1005(2) 0.0242(11) Uani 1 1 d . . . . .
C20 C 0.0201(4) -0.2490(3) -0.0570(2) 0.0262(12) Uani 1 1 d . . . . .
C25 C 0.3543(5) -0.1873(3) 0.0911(2) 0.0344(13) Uani 1 1 d . . . . .
C30 C -0.1261(4) -0.2478(3) -0.2306(2) 0.0286(12) Uani 1 1 d . . . . .
C31 C 0.1153(4) -0.3085(3) -0.2952(2) 0.0233(11) Uani 1 1 d . . . . .
C32 C 0.1053(4) -0.3495(3) -0.3441(2) 0.0305(12) Uani 1 1 d . . . . .
H32 H 0.1241 -0.3198 -0.3710 0.037 Uiso 1 1 calc R . . . .
C33 C 0.0676(4) -0.4343(3) -0.3534(2) 0.0327(13) Uani 1 1 d . . . . .
H33 H 0.0597 -0.4634 -0.3868 0.039 Uiso 1 1 calc R . . . .
C34 C 0.0419(4) -0.4754(3) -0.3140(2) 0.0325(13) Uani 1 1 d . . . . .
H34 H 0.0197 -0.5347 -0.3187 0.039 Uiso 1 1 calc R . . . .
C35 C 0.0486(4) -0.4300(3) -0.2677(2) 0.0308(12) Uani 1 1 d . . . . .
H35 H 0.0254 -0.4577 -0.2419 0.037 Uiso 1 1 calc R . . . .
C36 C 0.1564(4) -0.2182(3) -0.28210(19) 0.0256(11) Uani 1 1 d . . . . .
C37 C 0.2094(5) -0.1771(3) -0.3111(2) 0.0436(15) Uani 1 1 d . . . . .
H37 H 0.2234 -0.2074 -0.3393 0.052 Uiso 1 1 calc R . . . .
C38 C 0.2409(5) -0.0925(4) -0.2987(2) 0.0541(18) Uani 1 1 d . . . . .
H38 H 0.2791 -0.0641 -0.3174 0.065 Uiso 1 1 calc R . . . .
C39 C 0.2172(5) -0.0483(4) -0.2590(2) 0.0527(18) Uani 1 1 d . . . . .
H39 H 0.2337 0.0119 -0.2518 0.063 Uiso 1 1 calc R . . . .
C40 C 0.1690(5) -0.0941(3) -0.2301(2) 0.0394(15) Uani 1 1 d . . . . .
H40 H 0.1557 -0.0646 -0.2014 0.047 Uiso 1 1 calc R . . . .
C41 C 0.2903(4) -0.4898(3) 0.0836(2) 0.0252(11) Uani 1 1 d . . . . .
C42 C 0.2683(4) -0.5659(3) 0.1071(2) 0.0322(13) Uani 1 1 d . . . . .
H42 H 0.3212 -0.6075 0.1244 0.039 Uiso 1 1 calc R . . . .
C43 C 0.1685(4) -0.5794(3) 0.1048(2) 0.0360(13) Uani 1 1 d . . . . .
H43 H 0.1520 -0.6299 0.1211 0.043 Uiso 1 1 calc R . . . .
C44 C 0.0936(4) -0.5186(4) 0.0785(2) 0.0426(15) Uani 1 1 d . . . . .
H44 H 0.0238 -0.5276 0.0751 0.051 Uiso 1 1 calc R . . . .
C45 C 0.1210(4) -0.4437(3) 0.0571(2) 0.0342(13) Uani 1 1 d . . . . .
H45 H 0.0693 -0.4010 0.0401 0.041 Uiso 1 1 calc R . . . .
C46 C 0.3969(4) -0.4726(3) 0.0838(2) 0.0272(12) Uani 1 1 d . . . . .
C47 C 0.4801(4) -0.5271(3) 0.1103(2) 0.0419(15) Uani 1 1 d . . . . .
H47 H 0.4708 -0.5779 0.1289 0.050 Uiso 1 1 calc R . . . .
C48 C 0.5771(4) -0.5077(3) 0.1095(3) 0.0503(18) Uani 1 1 d . . . . .
H48 H 0.6345 -0.5453 0.1267 0.060 Uiso 1 1 calc R . . . .
C49 C 0.5876(4) -0.4329(4) 0.0834(3) 0.0503(17) Uani 1 1 d . . . . .
H49 H 0.6531 -0.4175 0.0824 0.060 Uiso 1 1 calc R . . . .
C50 C 0.5019(4) -0.3793(4) 0.0582(2) 0.0420(15) Uani 1 1 d . . . . .
H50 H 0.5102 -0.3271 0.0406 0.050 Uiso 1 1 calc R . . . .
C6B C 0.167(2) -0.6081(11) -0.0579(8) 0.0296(8) Uani 0.329(6) 1 d D . P A 2
H6B H 0.1853 -0.5899 -0.0207 0.036 Uiso 0.329(6) 1 calc R . P A 2
C8B C -0.0690(14) -0.1469(11) -0.0060(7) 0.0338(6) Uani 0.452(4) 1 d D . P B 2
H8B H -0.0368 -0.1676 0.0307 0.041 Uiso 0.452(4) 1 calc R . P B 2
S9B S -0.1476(4) -0.1451(4) -0.10999(15) 0.0338(6) Uani 0.452(4) 1 d D . P B 2
S11B S -0.3234(8) -0.2997(6) -0.2822(6) 0.0604(11) Uani 0.283(9) 1 d . . P C 2
S13B S 0.1026(13) -0.6009(5) -0.1584(6) 0.031(2) Uani 0.329(6) 1 d . . P A 2
C17 C -0.2863(4) -0.1459(3) -0.2716(2) 0.0293(12) Uani 1 1 d D . . . .
H17A H -0.2460 -0.0941 -0.2667 0.035 Uiso 0.283(9) 1 calc R . P C 2
H17 H -0.2536 -0.0917 -0.2728 0.035 Uiso 0.717(9) 1 calc R . P C 1
C18 C 0.1448(3) -0.5498(3) -0.1010(2) 0.0223(11) Uani 1 1 d D . . . .
C19 C -0.0546(4) -0.1817(3) -0.0550(2) 0.0280(12) Uani 1 1 d D . . . .
C1B C -0.2388(4) -0.2278(3) -0.2541(2) 0.0333(13) Uani 1 1 d . . . . .
C1C C 0.1228(4) -0.6966(3) -0.1292(3) 0.0376(14) Uani 1 1 d D . . . .
H1CA H 0.1098 -0.7486 -0.1506 0.045 Uiso 0.329(6) 1 calc R . P A 2
H1C H 0.1052 -0.7454 -0.1534 0.045 Uiso 0.671(6) 1 calc R . P A 1
C1D C 0.1583(5) -0.7005(4) -0.0742(3) 0.0454(16) Uani 1 1 d D . . . .
H1DA H 0.1742 -0.7508 -0.0513 0.054 Uiso 0.329(6) 1 calc R . P A 2
H1D H 0.1705 -0.7548 -0.0553 0.054 Uiso 0.671(6) 1 calc R . P A 1
C1FB C -0.4010(8) -0.1635(8) -0.2880(5) 0.042(3) Uani 0.717(9) 1 d . U P C 1
H1FB H -0.4512 -0.1186 -0.3024 0.050 Uiso 0.717(9) 1 calc R . P C 1
C1H C -0.1911(5) -0.0762(4) -0.0791(3) 0.0554(19) Uani 1 1 d D . . . .
H1HA H -0.2482 -0.0396 -0.0986 0.066 Uiso 0.452(4) 1 calc R . P B 2
H1H H -0.2497 -0.0434 -0.1014 0.066 Uiso 0.548(4) 1 calc R . P B 1
C0AA C -0.417(2) -0.2254(16) -0.3040(10) 0.045(7) Uani 0.283(9) 1 d . U P C 2
H0AA H -0.4873 -0.2416 -0.3220 0.054 Uiso 0.283(9) 1 calc R . P C 2
C11 C -0.1447(5) -0.0717(4) -0.0252(3) 0.066(2) Uani 1 1 d D . . . .
H11A H -0.1567 -0.0284 -0.0022 0.080 Uiso 0.452(4) 1 calc R . P B 2
H11 H -0.1687 -0.0330 -0.0041 0.080 Uiso 0.548(4) 1 calc R . P B 1
S6A S 0.1796(3) -0.60733(15) -0.04115(9) 0.0296(8) Uani 0.671(6) 1 d . . P A 1
C13A C 0.116(2) -0.6078(10) -0.1451(8) 0.040(8) Uani 0.671(6) 1 d D . P A 1
H13A H 0.0941 -0.5894 -0.1824 0.048 Uiso 0.671(6) 1 calc R . P A 1
S8A S -0.0469(3) -0.1332(2) 0.00359(14) 0.0338(6) Uani 0.548(4) 1 d D . P B 1
C9A C -0.1372(12) -0.1389(11) -0.0971(6) 0.0338(6) Uani 0.548(4) 1 d D . P B 1
H9A H -0.1547 -0.1519 -0.1350 0.041 Uiso 0.548(4) 1 calc R . P B 1
C7 C 0.4580(15) -0.2225(17) -0.1537(9) 0.0449(6) Uani 0.311(4) 1 d D . P D 1
H7 H 0.4041 -0.1994 -0.1850 0.054 Uiso 0.311(4) 1 calc R . P D 1
S2 S 0.5590(4) -0.2661(4) -0.0531(2) 0.0449(6) Uani 0.311(4) 1 d . . P D 1
C9 C 0.4417(4) -0.2597(3) -0.1076(2) 0.0308(13) Uani 1 1 d D . . . .
C13 C 0.5685(5) -0.2241(4) -0.1471(3) 0.060(2) Uani 1 1 d D . . . .
H13 H 0.5969 -0.2200 -0.1749 0.072 Uiso 0.311(4) 1 calc R . P D 1
H13B H 0.6036 -0.2085 -0.1707 0.072 Uiso 0.689(4) 1 calc R . P D 2
C16 C 0.6192(6) -0.2326(4) -0.0923(4) 0.060(2) Uani 1 1 d D . . . .
H16 H 0.6909 -0.2189 -0.0764 0.071 Uiso 0.311(4) 1 calc R . P D 1
H16A H 0.6914 -0.2316 -0.0710 0.071 Uiso 0.689(4) 1 calc R . P D 2
C1A C 0.5397(7) -0.2427(6) -0.0767(4) 0.0449(6) Uani 0.689(4) 1 d D . P D 2
H1A H 0.5549 -0.2370 -0.0383 0.054 Uiso 0.689(4) 1 calc R . P D 2
S1G S 0.4378(2) -0.24259(17) -0.17190(11) 0.0449(6) Uani 0.689(4) 1 d . . P D 2
C3B C 0.4650(19) -0.0444(16) 0.1386(10) 0.0476(6) Uani 0.424(4) 1 d D . P E 2
H3B H 0.4922 -0.0297 0.1114 0.057 Uiso 0.424(4) 1 calc R . P E 2
C8 C 0.3627(10) -0.0781(9) 0.1733(5) 0.0476(6) Uani 0.576(4) 1 d D . P E 1
H8 H 0.2943 -0.0861 0.1723 0.057 Uiso 0.576(4) 1 calc R . P E 1
C12 C 0.3929(4) -0.1176(4) 0.1326(2) 0.0448(15) Uani 1 1 d D . . . .
C14 C 0.4906(6) 0.0034(5) 0.1900(3) 0.082(2) Uani 1 1 d D U . . .
H14A H 0.5404 0.0487 0.2040 0.098 Uiso 0.424(4) 1 calc R . P E 2
H14 H 0.5345 0.0523 0.2044 0.098 Uiso 0.576(4) 1 calc R . P E 1
C1E C 0.4294(7) -0.0302(5) 0.2124(4) 0.098(3) Uani 1 1 d D U . . .
H1E H 0.4323 -0.0219 0.2490 0.117 Uiso 0.576(4) 1 calc R . P E 1
H1EA H 0.4293 -0.0082 0.2464 0.117 Uiso 0.424(4) 1 calc R . P E 2
S39 S 0.3598(4) -0.1037(3) 0.18373(17) 0.0476(6) Uani 0.424(4) 1 d D . P E 2
S3A S 0.4825(3) -0.0487(3) 0.13383(19) 0.0476(6) Uani 0.576(4) 1 d D . P E 1
C6A C -0.4278(7) -0.2437(6) -0.2814(4) 0.042(2) Uani 0.717(9) 1 d . U P C 1
H6A H -0.4977 -0.2612 -0.2904 0.051 Uiso 0.717(9) 1 calc R . P C 1
S11A S -0.3279(3) -0.3127(2) -0.2558(2) 0.0604(11) Uani 0.717(9) 1 d . . P C 1
C1FA C -0.3880(14) -0.143(2) -0.2949(13) 0.042(3) Uani 0.283(9) 1 d D U P C 2
H1FA H -0.4312 -0.0928 -0.3034 0.050 Uiso 0.283(9) 1 calc R . P C 2

loop_
_atom_site_aniso_label
_atom_site_aniso_U_11
_atom_site_aniso_U_22
_atom_site_aniso_U_33
_atom_site_aniso_U_23
_atom_site_aniso_U_13
_atom_site_aniso_U_12
Dy1 0.02729(16) 0.01711(14) 0.02442(15) -0.00042(9) 0.01530(12) -0.00075(9)
Dy2 0.02426(16) 0.02918(15) 0.02435(15) -0.00171(10) 0.01543(12) 0.00000(10)
S1 0.0493(10) 0.0252(7) 0.0467(10) -0.0006(7) 0.0086(8) -0.0077(7)
O1 0.031(2) 0.0211(17) 0.025(2) -0.0043(15) 0.0095(17) -0.0015(15)
O2 0.039(2) 0.034(2) 0.023(2) 0.0008(17) 0.0096(17) -0.0072(17)
O3 0.029(2) 0.0284(19) 0.038(2) 0.0038(16) 0.0173(19) 0.0040(16)
O4 0.034(2) 0.059(3) 0.036(2) -0.0077(19) 0.025(2) -0.0030(19)
O5 0.044(2) 0.0223(18) 0.028(2) 0.0031(16) 0.0192(18) 0.0036(16)
O6 0.036(2) 0.0226(18) 0.034(2) -0.0045(16) 0.0128(18) 0.0012(16)
O7 0.031(2) 0.0290(19) 0.028(2) -0.0003(15) 0.0178(17) 0.0013(15)
O8 0.025(2) 0.042(2) 0.034(2) 0.0109(17) 0.0191(18) 0.0098(16)
O9 0.045(3) 0.044(2) 0.025(2) -0.0028(17) 0.0179(19) 0.0052(19)
O10 0.037(2) 0.041(2) 0.029(2) -0.0078(17) 0.0144(19) -0.0092(17)
O11 0.034(2) 0.0268(19) 0.037(2) 0.0085(16) 0.0139(18) -0.0024(17)
O12 0.030(2) 0.0240(19) 0.047(2) -0.0052(17) 0.0157(19) -0.0015(16)
N1 0.043(3) 0.018(2) 0.024(2) -0.0016(18) 0.017(2) -0.0013(19)
N2 0.028(2) 0.017(2) 0.028(2) -0.0042(18) 0.012(2) -0.0016(17)
N3 0.019(2) 0.037(2) 0.027(2) 0.0019(19) 0.0131(19) 0.0020(19)
N4 0.022(3) 0.043(3) 0.039(3) 0.000(2) 0.015(2) 0.004(2)
C1 0.035(3) 0.022(3) 0.028(3) -0.007(2) 0.018(3) 0.001(2)
C2 0.033(3) 0.023(3) 0.030(3) -0.008(2) 0.011(3) 0.004(2)
C3 0.034(4) 0.038(3) 0.053(4) -0.019(3) 0.012(3) -0.005(3)
C4 0.047(4) 0.021(3) 0.062(4) -0.016(3) 0.021(3) -0.009(3)
C5 0.028(3) 0.021(3) 0.029(3) -0.005(2) 0.016(3) -0.001(2)
C10 0.028(3) 0.020(3) 0.045(4) -0.003(2) 0.026(3) 0.001(2)
C15 0.022(3) 0.026(3) 0.036(3) 0.004(2) 0.023(3) 0.000(2)
C20 0.023(3) 0.026(3) 0.037(3) 0.002(2) 0.019(3) -0.003(2)
C25 0.053(4) 0.026(3) 0.020(3) 0.001(2) 0.008(3) 0.008(3)
C30 0.035(3) 0.034(3) 0.020(3) 0.000(2) 0.015(3) 0.001(3)
C31 0.027(3) 0.023(3) 0.022(3) 0.000(2) 0.011(2) 0.001(2)
C32 0.041(3) 0.030(3) 0.027(3) -0.003(2) 0.020(3) -0.002(2)
C33 0.035(3) 0.031(3) 0.031(3) -0.010(2) 0.010(3) 0.007(2)
C34 0.037(3) 0.020(3) 0.039(3) -0.007(2) 0.013(3) -0.005(2)
C35 0.036(3) 0.023(3) 0.033(3) 0.000(2) 0.014(3) -0.004(2)
C36 0.037(3) 0.025(3) 0.017(3) 0.001(2) 0.013(2) 0.000(2)
C37 0.073(5) 0.037(3) 0.027(3) -0.008(3) 0.025(3) -0.016(3)
C38 0.099(5) 0.041(3) 0.036(4) -0.008(3) 0.042(4) -0.033(4)
C39 0.099(5) 0.027(3) 0.042(4) -0.006(3) 0.037(4) -0.025(3)
C40 0.074(4) 0.018(3) 0.037(3) -0.010(2) 0.033(3) -0.013(3)
C41 0.022(3) 0.028(3) 0.027(3) -0.002(2) 0.011(2) 0.001(2)
C42 0.034(3) 0.022(3) 0.040(3) -0.002(2) 0.013(3) 0.006(2)
C43 0.033(3) 0.037(3) 0.041(3) 0.012(3) 0.017(3) -0.002(3)
C44 0.025(3) 0.060(4) 0.048(4) 0.020(3) 0.019(3) 0.002(3)
C45 0.028(3) 0.045(3) 0.036(3) 0.015(3) 0.019(3) 0.010(3)
C46 0.021(3) 0.022(3) 0.041(3) -0.005(2) 0.015(2) 0.003(2)
C47 0.030(3) 0.024(3) 0.072(5) -0.006(3) 0.020(3) 0.002(2)
C48 0.022(3) 0.028(3) 0.098(5) -0.014(3) 0.019(3) 0.006(3)
C49 0.027(4) 0.057(4) 0.076(5) -0.003(4) 0.030(3) -0.004(3)
C50 0.028(3) 0.052(4) 0.054(4) -0.001(3) 0.024(3) -0.002(3)
C6B 0.0438(16) 0.0236(10) 0.0257(15) 0.0011(9) 0.0179(15) 0.0018(8)
C8B 0.0354(14) 0.0416(12) 0.0288(14) -0.0041(10) 0.0172(12) 0.0028(10)
S9B 0.0354(14) 0.0416(12) 0.0288(14) -0.0041(10) 0.0172(12) 0.0028(10)
S11B 0.0460(13) 0.0418(14) 0.092(3) -0.0108(18) 0.024(2) -0.0085(10)
S13B 0.040(4) 0.015(3) 0.030(5) -0.008(3) 0.004(3) 0.001(3)
C17 0.016(3) 0.035(3) 0.033(3) 0.013(2) 0.004(2) 0.009(2)
C18 0.015(3) 0.023(3) 0.031(3) 0.005(2) 0.012(2) 0.003(2)
C19 0.023(3) 0.030(3) 0.038(3) -0.003(2) 0.019(3) -0.004(2)
C1B 0.033(3) 0.042(3) 0.024(3) -0.005(2) 0.009(3) -0.004(3)
C1C 0.042(4) 0.022(3) 0.049(4) -0.008(3) 0.017(3) -0.001(2)
C1D 0.054(4) 0.039(3) 0.050(4) 0.010(3) 0.028(4) 0.004(3)
C1FB 0.045(3) 0.041(4) 0.037(3) 0.001(3) 0.011(3) 0.005(3)
C1H 0.026(4) 0.032(3) 0.105(6) 0.001(4) 0.021(4) 0.009(3)
C0AA 0.046(8) 0.043(8) 0.042(8) 0.002(5) 0.013(5) -0.001(5)
C11 0.056(5) 0.073(5) 0.089(6) -0.049(4) 0.049(5) -0.014(4)
S6A 0.0438(16) 0.0236(10) 0.0257(15) 0.0011(9) 0.0179(15) 0.0018(8)
C13A 0.036(11) 0.050(11) 0.035(13) 0.007(6) 0.014(10) 0.014(6)
S8A 0.0354(14) 0.0416(12) 0.0288(14) -0.0041(10) 0.0172(12) 0.0028(10)
C9A 0.0354(14) 0.0416(12) 0.0288(14) -0.0041(10) 0.0172(12) 0.0028(10)
C7 0.0434(13) 0.0537(15) 0.0474(16) 0.0135(11) 0.0282(12) 0.0075(10)
S2 0.0434(13) 0.0537(15) 0.0474(16) 0.0135(11) 0.0282(12) 0.0075(10)
C9 0.032(3) 0.016(2) 0.055(4) 0.003(2) 0.030(3) 0.003(2)
C13 0.044(4) 0.060(4) 0.102(6) 0.026(4) 0.058(5) 0.012(3)
C16 0.060(5) 0.035(4) 0.100(7) 0.001(4) 0.049(5) -0.005(3)
C1A 0.0434(13) 0.0537(15) 0.0474(16) 0.0135(11) 0.0282(12) 0.0075(10)
S1G 0.0434(13) 0.0537(15) 0.0474(16) 0.0135(11) 0.0282(12) 0.0075(10)
C3B 0.0464(15) 0.0585(15) 0.0349(13) -0.0044(10) 0.0118(10) 0.0080(12)
C8 0.0464(15) 0.0585(15) 0.0349(13) -0.0044(10) 0.0118(10) 0.0080(12)
C12 0.047(4) 0.037(3) 0.032(3) -0.003(3) -0.006(3) 0.021(3)
C14 0.080(4) 0.054(4) 0.078(4) -0.014(3) -0.010(3) -0.006(3)
C1E 0.097(5) 0.099(5) 0.086(4) -0.028(4) 0.021(4) 0.031(4)
S39 0.0464(15) 0.0585(15) 0.0349(13) -0.0044(10) 0.0118(10) 0.0080(12)
S3A 0.0464(15) 0.0585(15) 0.0349(13) -0.0044(10) 0.0118(10) 0.0080(12)
C6A 0.035(4) 0.045(4) 0.045(4) -0.012(3) 0.012(3) -0.009(3)
S11A 0.0460(13) 0.0418(14) 0.092(3) -0.0108(18) 0.024(2) -0.0085(10)
C1FA 0.045(3) 0.041(4) 0.037(3) 0.001(3) 0.011(3) 0.005(3)

loop_
_atom_type_symbol
_atom_type_description
_atom_type_scat_dispersion_real
_atom_type_scat_dispersion_imag
_atom_type_scat_source
C C 0.0030 0.0020 'International Tables Vol C Tables 4.2.6.8 and 6.1.1.4'
H H 0.0000 0.0000 'International Tables Vol C Tables 4.2.6.8 and 6.1.1.4'
Dy Dy -0.1890 4.4100 'International Tables Vol C Tables 4.2.6.8 and 6.1.1.4'
N N 0.0060 0.0030 'International Tables Vol C Tables 4.2.6.8 and 6.1.1.4'
O O 0.0110 0.0060 'International Tables Vol C Tables 4.2.6.8 and 6.1.1.4'
S S 0.1250 0.1230 'International Tables Vol C Tables 4.2.6.8 and 6.1.1.4'

loop_
_geom_angle_atom_site_label_1
_geom_angle_atom_site_label_2
_geom_angle_atom_site_label_3
_geom_angle
O1 Dy1 O11 80.23(12)
O1 Dy1 O12 127.65(11)
O1 Dy1 N1 75.27(11)
O1 Dy1 N2 138.03(11)
O1 Dy1 C30 103.34(13)
O3 Dy1 O1 77.51(11)
O3 Dy1 O5 77.06(12)
O3 Dy1 O11 147.74(11)
O3 Dy1 O12 154.50(11)
O3 Dy1 N1 76.81(13)
O3 Dy1 N2 87.93(12)
O3 Dy1 C30 171.24(13)
O5 Dy1 O1 136.21(12)
O5 Dy1 O11 134.35(12)
O5 Dy1 O12 80.18(12)
O5 Dy1 N1 131.19(11)
O5 Dy1 N2 75.50(11)
O5 Dy1 C30 107.11(14)
O7 Dy1 O1 77.57(11)
O7 Dy1 O3 110.83(12)
O7 Dy1 O5 78.99(11)
O7 Dy1 O11 86.51(12)
O7 Dy1 O12 75.51(12)
O7 Dy1 N1 149.33(11)
O7 Dy1 N2 143.87(11)
O7 Dy1 C30 77.74(13)
O11 Dy1 O12 54.24(11)
O11 Dy1 N1 75.14(12)
O11 Dy1 N2 93.31(12)
O11 Dy1 C30 27.25(12)
O12 Dy1 N1 110.87(13)
O12 Dy1 N2 75.27(12)
O12 Dy1 C30 27.16(12)
N1 Dy1 C30 94.90(14)
N2 Dy1 N1 63.07(12)
N2 Dy1 C30 85.75(13)
O2 Dy2 O4 75.54(12)
O2 Dy2 O8 74.38(12)
O2 Dy2 O9 91.78(12)
O2 Dy2 O10 75.55(12)
O2 Dy2 N3 152.04(12)
O2 Dy2 N4 143.66(13)
O2 Dy2 C25 80.93(13)
O4 Dy2 O9 130.82(13)
O4 Dy2 O10 76.62(12)
O4 Dy2 N3 130.40(12)
O4 Dy2 N4 77.07(13)
O4 Dy2 C25 103.37(15)
O6 Dy2 O2 110.04(12)
O6 Dy2 O4 77.96(12)
O6 Dy2 O8 83.34(12)
O6 Dy2 O9 148.62(12)
O6 Dy2 O10 151.54(12)
O6 Dy2 N3 72.01(12)
O6 Dy2 N4 86.82(13)
O6 Dy2 C25 168.78(13)
O8 Dy2 O4 136.23(13)
O8 Dy2 O9 81.16(13)
O8 Dy2 O10 124.32(12)
O8 Dy2 N3 78.28(12)
O8 Dy2 N4 141.15(12)
O8 Dy2 C25 102.45(15)
O9 Dy2 O10 54.22(12)
O9 Dy2 N3 78.20(12)
O9 Dy2 N4 88.36(13)
O9 Dy2 C25 27.56(13)
O10 Dy2 N3 116.60(12)
O10 Dy2 N4 75.24(13)
O10 Dy2 C25 26.80(13)
N3 Dy2 C25 99.52(14)
N4 Dy2 N3 62.94(13)
N4 Dy2 C25 82.68(15)
C4 S1 C1 91.6(3)
C5 O1 Dy1 126.5(3)
C5 O2 Dy2 158.8(3)
C10 O3 Dy1 152.0(3)
C10 O4 Dy2 135.7(3)
C15 O5 Dy1 134.5(3)
C15 O6 Dy2 156.1(3)
C20 O7 Dy1 150.9(3)
C20 O8 Dy2 121.6(3)
C25 O9 Dy2 92.9(3)
C25 O10 Dy2 90.5(3)
C30 O11 Dy1 94.0(3)
C30 O12 Dy1 89.5(3)
C36 N1 Dy1 120.3(3)
C40 N1 Dy1 121.4(3)
C40 N1 C36 117.5(4)
C31 N2 Dy1 123.0(3)
C31 N2 C35 116.9(4)
C35 N2 Dy1 119.8(3)
C41 N3 Dy2 120.4(3)
C45 N3 Dy2 120.8(3)
C45 N3 C41 118.1(4)
C46 N4 Dy2 124.2(3)
C46 N4 C50 117.9(5)
C50 N4 Dy2 117.8(4)
C2 C1 S1 110.4(4)
C2 C1 C5 127.1(5)
C5 C1 S1 122.5(4)
C1 C2 H2 123.3
C1 C2 C3 113.4(5)
C3 C2 H2 123.3
C2 C3 H3 123.6
C4 C3 C2 112.8(5)
C4 C3 H3 123.6
S1 C4 H4 124.1
C3 C4 S1 111.7(4)
C3 C4 H4 124.1
O1 C5 C1 119.1(4)
O2 C5 O1 124.1(4)
O2 C5 C1 116.8(5)
O3 C10 C9 117.5(5)
O4 C10 O3 125.7(4)
O4 C10 C9 116.8(5)
O5 C15 O6 125.5(4)
O5 C15 C18 117.4(5)
O6 C15 C18 117.1(4)
O7 C20 O8 125.1(4)
O7 C20 C19 117.7(5)
O8 C20 C19 117.2(5)
O9 C25 Dy2 59.5(3)
O9 C25 C12 118.3(5)
O10 C25 Dy2 62.7(3)
O10 C25 O9 121.7(5)
O10 C25 C12 120.0(5)
C12 C25 Dy2 171.2(4)
O11 C30 Dy1 58.7(3)
O11 C30 C1B 117.4(5)
O12 C30 Dy1 63.4(3)
O12 C30 O11 121.5(5)
O12 C30 C1B 121.0(5)
C1B C30 Dy1 170.3(3)
N2 C31 C32 122.3(4)
N2 C31 C36 115.7(4)
C32 C31 C36 122.0(4)
C31 C32 H32 120.5
C33 C32 C31 119.0(5)
C33 C32 H32 120.5
C32 C33 H33 120.4
C34 C33 C32 119.3(5)
C34 C33 H33 120.4
C33 C34 H34 120.5
C33 C34 C35 119.0(5)
C35 C34 H34 120.5
N2 C35 C34 123.4(5)
N2 C35 H35 118.3
C34 C35 H35 118.3
N1 C36 C31 116.2(4)
N1 C36 C37 121.6(4)
C37 C36 C31 122.1(4)
C36 C37 H37 120.4
C38 C37 C36 119.2(5)
C38 C37 H37 120.4
C37 C38 H38 120.1
C37 C38 C39 119.8(5)
C39 C38 H38 120.1
C38 C39 H39 121.0
C40 C39 C38 118.0(5)
C40 C39 H39 121.0
N1 C40 C39 123.6(5)
N1 C40 H40 118.2
C39 C40 H40 118.2
N3 C41 C42 122.0(4)
N3 C41 C46 116.6(4)
C42 C41 C46 121.4(4)
C41 C42 H42 120.5
C43 C42 C41 119.0(5)
C43 C42 H42 120.5
C42 C43 H43 120.6
C44 C43 C42 118.9(5)
C44 C43 H43 120.6
C43 C44 H44 120.4
C43 C44 C45 119.2(5)
C45 C44 H44 120.4
N3 C45 C44 122.7(5)
N3 C45 H45 118.7
C44 C45 H45 118.7
N4 C46 C41 115.2(4)
N4 C46 C47 122.4(4)
C47 C46 C41 122.4(5)
C46 C47 H47 120.0
C46 C47 C48 120.0(5)
C48 C47 H47 120.0
C47 C48 H48 120.9
C49 C48 C47 118.1(5)
C49 C48 H48 120.9
C48 C49 H49 120.1
C48 C49 C50 119.7(5)
C50 C49 H49 120.1
N4 C50 C49 121.8(5)
N4 C50 H50 119.1
C49 C50 H50 119.1
C18 C6B H6B 122.8
C18 C6B C1D 114.4(13)
C1D C6B H6B 122.8
C19 C8B H8B 126.5
C19 C8B C11 106.9(11)
C11 C8B H8B 126.5
C1H S9B C19 96.0(4)
C1B S11B C0AA 92.0(11)
C18 S13B C1C 93.4(8)
C1B C17 H17A 121.0
C1B C17 H17 127.8
C1B C17 C1FB 104.5(6)
C1FB C17 H17 127.8
C1FA C17 H17A 121.0
C1FA C17 C1B 118.0(15)
C15 C18 S13B 119.8(5)
C15 C18 S6A 120.8(4)
C6B C18 C15 130.0(9)
C6B C18 S13B 110.2(9)
C13A C18 C15 129.9(9)
C13A C18 S6A 109.3(8)
C20 C19 S9B 122.9(4)
C20 C19 S8A 122.4(4)
C8B C19 C20 127.6(8)
C8B C19 S9B 108.9(8)
C9A C19 C20 132.0(7)
C9A C19 S8A 105.4(6)
C30 C1B S11B 122.6(5)
C30 C1B S11A 118.5(4)
C17 C1B C30 127.6(5)
C17 C1B S11B 106.9(6)
C17 C1B S11A 113.7(4)
S13B C1C H1CA 120.8
C1D C1C S13B 118.4(6)
C1D C1C H1CA 120.8
C1D C1C H1C 125.8
C1D C1C C13A 108.5(9)
C13A C1C H1C 125.8
C6B C1D H1DA 128.4
C1C C1D C6B 103.2(8)
C1C C1D H1DA 128.4
C1C C1D H1D 121.5
C1C C1D S6A 116.9(5)
S6A C1D H1D 121.5
C17 C1FB H1FB 121.6
C6A C1FB C17 116.7(9)
C6A C1FB H1FB 121.6
S9B C1H H1HA 121.4
C11 C1H S9B 117.1(5)
C11 C1H H1HA 121.4
C11 C1H H1H 126.7
C11 C1H C9A 106.6(8)
C9A C1H H1H 126.7
S11B C0AA H0AA 121.7
C1FA C0AA S11B 117(2)
C1FA C0AA H0AA 121.7
C8B C11 H11A 125.7
C1H C11 C8B 108.5(8)
C1H C11 H11A 125.7
C1H C11 H11 121.1
C1H C11 S8A 117.8(5)
S8A C11 H11 121.1
C1D S6A C18 91.6(3)
C18 C13A C1C 113.6(14)
C18 C13A H13A 123.2
C1C C13A H13A 123.2
C11 S8A C19 94.4(3)
C19 C9A H9A 122.2
C1H C9A C19 115.6(10)
C1H C9A H9A 122.2
C9 C7 H7 123.8
C9 C7 C13 112.4(14)
C13 C7 H7 123.8
C16 S2 C9 90.7(4)
C10 C9 S2 116.9(4)
C10 C9 S1G 122.6(4)
C7 C9 C10 133.5(9)
C7 C9 S2 108.8(9)
C1A C9 C10 134.3(6)
C1A C9 S1G 102.8(5)
C7 C13 H13 128.2
C16 C13 C7 103.6(10)
C16 C13 H13 128.2
C16 C13 H13B 121.6
C16 C13 S1G 116.7(5)
S1G C13 H13B 121.6
S2 C16 H16 119.6
C13 C16 S2 120.8(6)
C13 C16 H16 119.6
C13 C16 H16A 130.0
C1A C16 C13 100.0(8)
C1A C16 H16A 130.0
C9 C1A H1A 115.8
C16 C1A C9 128.5(9)
C16 C1A H1A 115.8
C9 S1G C13 90.7(3)
C12 C3B H3B 123.1
C14 C3B H3B 123.1
C14 C3B C12 113.8(14)
C12 C8 H8 120.0
C1E C8 H8 120.0
C1E C8 C12 120.1(11)
C25 C12 S39 125.4(5)
C25 C12 S3A 123.4(4)
C3B C12 C25 132.5(9)
C3B C12 S39 102.0(8)
C8 C12 C25 137.2(7)
C8 C12 S3A 98.6(6)
C3B C14 H14A 128.0
C1E C14 C3B 104.1(10)
C1E C14 H14A 128.0
C1E C14 H14 124.0
C1E C14 S3A 112.0(6)
S3A C14 H14 124.0
C8 C1E H1E 127.6
C14 C1E C8 104.8(9)
C14 C1E H1E 127.6
C14 C1E H1EA 120.7
C14 C1E S39 118.6(7)
S39 C1E H1EA 120.7
C1E S39 C12 100.9(5)
C12 S3A C14 97.4(4)
C1FB C6A H6A 123.0
C1FB C6A S11A 114.1(7)
S11A C6A H6A 123.0
C6A S11A C1B 91.0(4)
C17 C1FA H1FA 127.6
C0AA C1FA C17 105(2)
C0AA C1FA H1FA 127.6

loop_
_geom_bond_atom_site_label_1
_geom_bond_atom_site_label_2
_geom_bond_distance
Dy1 O1 2.357(3)
Dy1 O3 2.306(4)
Dy1 O5 2.321(3)
Dy1 O7 2.305(3)
Dy1 O11 2.368(3)
Dy1 O12 2.471(3)
Dy1 N1 2.586(4)
Dy1 N2 2.537(4)
Dy1 C30 2.764(5)
Dy2 O2 2.296(3)
Dy2 O4 2.330(3)
Dy2 O6 2.280(3)
Dy2 O8 2.328(3)
Dy2 O9 2.392(3)
Dy2 O10 2.464(3)
Dy2 N3 2.591(4)
Dy2 N4 2.523(4)
Dy2 C25 2.773(5)
S1 C1 1.725(5)
S1 C4 1.711(6)
O1 C5 1.254(6)
O2 C5 1.247(5)
O3 C10 1.256(6)
O4 C10 1.245(6)
O5 C15 1.246(6)
O6 C15 1.262(6)
O7 C20 1.255(6)
O8 C20 1.264(6)
O9 C25 1.285(6)
O10 C25 1.250(6)
O11 C30 1.269(6)
O12 C30 1.262(6)
N1 C36 1.352(6)
N1 C40 1.342(6)
N2 C31 1.349(6)
N2 C35 1.358(6)
N3 C41 1.343(6)
N3 C45 1.341(6)
N4 C46 1.331(6)
N4 C50 1.367(6)
C1 C2 1.368(7)
C1 C5 1.487(6)
C2 H2 0.9500
C2 C3 1.394(7)
C3 H3 0.9500
C3 C4 1.355(8)
C4 H4 0.9500
C10 C9 1.481(6)
C15 C18 1.493(6)
C20 C19 1.476(7)
C25 C12 1.472(7)
C30 C1B 1.487(7)
C31 C32 1.386(6)
C31 C36 1.482(6)
C32 H32 0.9500
C32 C33 1.385(7)
C33 H33 0.9500
C33 C34 1.362(7)
C34 H34 0.9500
C34 C35 1.370(7)
C35 H35 0.9500
C36 C37 1.390(7)
C37 H37 0.9500
C37 C38 1.364(7)
C38 H38 0.9500
C38 C39 1.379(7)
C39 H39 0.9500
C39 C40 1.374(7)
C40 H40 0.9500
C41 C42 1.401(6)
C41 C46 1.503(6)
C42 H42 0.9500
C42 C43 1.381(7)
C43 H43 0.9500
C43 C44 1.373(7)
C44 H44 0.9500
C44 C45 1.390(7)
C45 H45 0.9500
C46 C47 1.384(7)
C47 H47 0.9500
C47 C48 1.388(7)
C48 H48 0.9500
C48 C49 1.368(8)
C49 H49 0.9500
C49 C50 1.392(8)
C50 H50 0.9500
C6B H6B 0.9500
C6B C18 1.379(16)
C6B C1D 1.466(17)
C8B H8B 0.9500
C8B C19 1.467(15)
C8B C11 1.512(15)
S9B C19 1.633(7)
S9B C1H 1.579(7)
S11B C1B 1.576(11)
S11B C0AA 1.66(3)
S13B C18 1.598(12)
S13B C1C 1.624(13)
C17 H17A 0.9500
C17 H17 0.9500
C17 C1B 1.410(7)
C17 C1FB 1.514(11)
C17 C1FA 1.316(18)
C18 S6A 1.701(5)
C18 C13A 1.389(16)
C19 S8A 1.669(6)
C19 C9A 1.420(14)
C1B S11A 1.781(6)
C1C H1CA 0.9500
C1C H1C 0.9500
C1C C1D 1.336(8)
C1C C13A 1.412(16)
C1D H1DA 0.9500
C1D H1D 0.9500
C1D S6A 1.634(6)
C1FB H1FB 0.9500
C1FB C6A 1.312(14)
C1H H1HA 0.9500
C1H H1H 0.9500
C1H C11 1.316(9)
C1H C9A 1.402(13)
C0AA H0AA 0.9500
C0AA C1FA 1.31(4)
C11 H11A 0.9500
C11 H11 0.9500
C11 S8A 1.592(8)
C13A H13A 0.9500
C9A H9A 0.9500
C7 H7 0.9500
C7 C9 1.425(17)
C7 C13 1.481(17)
S2 C9 1.722(8)
S2 C16 1.629(8)
C9 C1A 1.325(10)
C9 S1G 1.684(6)
C13 H13 0.9500
C13 H13B 0.9500
C13 C16 1.346(9)
C13 S1G 1.710(7)
C16 H16 0.9500
C16 H16A 0.9500
C16 C1A 1.323(9)
C1A H1A 0.9500
C3B H3B 0.9500
C3B C12 1.471(18)
C3B C14 1.452(16)
C8 H8 0.9500
C8 C12 1.417(12)
C8 C1E 1.318(12)
C12 S39 1.583(7)
C12 S3A 1.622(7)
C14 H14A 0.9500
C14 H14 0.9500
C14 C1E 1.306(10)
C14 S3A 1.638(8)
C1E H1E 0.9500
C1E H1EA 0.9500
C1E S39 1.489(9)
C6A H6A 0.9500
C6A S11A 1.671(10)
C1FA H1FA 0.9500

loop_
_geom_torsion_atom_site_label_1
_geom_torsion_atom_site_label_2
_geom_torsion_atom_site_label_3
_geom_torsion_atom_site_label_4
_geom_torsion
Dy1 O1 C5 O2 -26.9(6)
Dy1 O1 C5 C1 151.8(3)
Dy1 O3 C10 O4 23.2(10)
Dy1 O3 C10 C9 -158.2(5)
Dy1 O5 C15 O6 -5.0(7)
Dy1 O5 C15 C18 174.9(3)
Dy1 O7 C20 O8 -76.9(8)
Dy1 O7 C20 C19 102.5(7)
Dy1 O11 C30 O12 -9.2(5)
Dy1 O11 C30 C1B 169.8(4)
Dy1 O12 C30 O11 8.7(5)
Dy1 O12 C30 C1B -170.2(4)
Dy1 N1 C36 C31 15.4(6)
Dy1 N1 C36 C37 -164.4(4)
Dy1 N1 C40 C39 167.5(5)
Dy1 N2 C31 C32 -172.6(4)
Dy1 N2 C31 C36 6.3(6)
Dy1 N2 C35 C34 176.3(4)
Dy2 O2 C5 O1 53.5(12)
Dy2 O2 C5 C1 -125.2(8)
Dy2 O4 C10 O3 -18.5(8)
Dy2 O4 C10 C9 162.9(3)
Dy2 O6 C15 O5 -2.3(11)
Dy2 O6 C15 C18 177.8(5)
Dy2 O8 C20 O7 42.1(6)
Dy2 O8 C20 C19 -137.4(3)
Dy2 O9 C25 O10 -8.2(5)
Dy2 O9 C25 C12 170.3(4)
Dy2 O10 C25 O9 7.9(5)
Dy2 O10 C25 C12 -170.5(4)
Dy2 N3 C41 C42 -171.4(3)
Dy2 N3 C41 C46 7.9(6)
Dy2 N3 C45 C44 170.0(4)
Dy2 N4 C46 C41 -5.0(6)
Dy2 N4 C46 C47 176.7(4)
Dy2 N4 C50 C49 -175.8(4)
S1 C1 C2 C3 -0.1(5)
S1 C1 C5 O1 11.5(6)
S1 C1 C5 O2 -169.8(3)
O3 C10 C9 C7 14.9(17)
O3 C10 C9 S2 -176.7(4)
O3 C10 C9 C1A 169.1(7)
O3 C10 C9 S1G -3.3(6)
O4 C10 C9 C7 -166.5(16)
O4 C10 C9 S2 2.0(6)
O4 C10 C9 C1A -12.2(10)
O4 C10 C9 S1G 175.4(4)
O5 C15 C18 C6B -169.1(18)
O5 C15 C18 S13B 7.3(9)
O5 C15 C18 S6A -170.9(4)
O5 C15 C18 C13A 10.9(17)
O6 C15 C18 C6B 10.8(19)
O6 C15 C18 S13B -172.7(8)
O6 C15 C18 S6A 9.0(6)
O6 C15 C18 C13A -169.2(16)
O7 C20 C19 C8B 177.7(11)
O7 C20 C19 S9B 7.3(7)
O7 C20 C19 S8A -169.4(4)
O7 C20 C19 C9A 4.5(13)
O8 C20 C19 C8B -2.8(12)
O8 C20 C19 S9B -173.1(4)
O8 C20 C19 S8A 10.1(6)
O8 C20 C19 C9A -176.0(11)
O9 C25 C12 C3B -165.4(17)
O9 C25 C12 C8 -4.9(12)
O9 C25 C12 S39 12.7(8)
O9 C25 C12 S3A -171.9(5)
O10 C25 C12 C3B 13.1(19)
O10 C25 C12 C8 173.6(10)
O10 C25 C12 S39 -168.9(5)
O10 C25 C12 S3A 6.5(8)
O11 C30 C1B S11B 160.7(7)
O11 C30 C1B C17 3.0(8)
O11 C30 C1B S11A -171.1(4)
O12 C30 C1B S11B -20.3(9)
O12 C30 C1B C17 -178.0(5)
O12 C30 C1B S11A 7.9(7)
N1 C36 C37 C38 -3.3(9)
N2 C31 C32 C33 -2.0(8)
N2 C31 C36 N1 -14.0(7)
N2 C31 C36 C37 165.8(5)
N3 C41 C42 C43 0.7(7)
N3 C41 C46 N4 -2.2(7)
N3 C41 C46 C47 176.2(5)
N4 C46 C47 C48 -1.3(8)
C1 S1 C4 C3 1.1(4)
C1 C2 C3 C4 0.9(7)
C2 C1 C5 O1 -165.8(5)
C2 C1 C5 O2 13.0(7)
C2 C3 C4 S1 -1.3(6)
C4 S1 C1 C2 -0.6(4)
C4 S1 C1 C5 -178.2(4)
C5 C1 C2 C3 177.4(4)
C10 C9 C1A C16 174.2(7)
C10 C9 S1G C13 178.7(4)
C15 C18 S6A C1D -177.8(4)
C15 C18 C13A C1C 178.6(9)
C20 C19 S8A C11 178.8(4)
C20 C19 C9A C1H -178.8(7)
C25 C12 S39 C1E 175.4(6)
C25 C12 S3A C14 -177.1(5)
C30 C1B S11A C6A 176.8(5)
C31 N2 C35 C34 2.4(7)
C31 C32 C33 C34 -0.4(8)
C31 C36 C37 C38 176.9(6)
C32 C31 C36 N1 164.8(5)
C32 C31 C36 C37 -15.4(8)
C32 C33 C34 C35 3.6(8)
C33 C34 C35 N2 -4.8(8)
C35 N2 C31 C32 1.1(7)
C35 N2 C31 C36 179.9(4)
C36 N1 C40 C39 -2.0(9)
C36 C31 C32 C33 179.2(5)
C36 C37 C38 C39 -2.0(10)
C37 C38 C39 C40 5.0(10)
C38 C39 C40 N1 -3.1(10)
C40 N1 C36 C31 -175.0(5)
C40 N1 C36 C37 5.2(8)
C41 N3 C45 C44 -0.3(8)
C41 C42 C43 C44 1.2(8)
C41 C46 C47 C48 -179.5(5)
C42 C41 C46 N4 177.2(4)
C42 C41 C46 C47 -4.5(8)
C42 C43 C44 C45 -2.6(8)
C43 C44 C45 N3 2.2(9)
C45 N3 C41 C42 -1.1(7)
C45 N3 C41 C46 178.3(4)
C46 N4 C50 C49 1.2(8)
C46 C41 C42 C43 -178.7(5)
C46 C47 C48 C49 1.5(9)
C47 C48 C49 C50 -0.5(9)
C48 C49 C50 N4 -0.9(9)
C50 N4 C46 C41 178.2(4)
C50 N4 C46 C47 -0.1(8)
S9B C1H C11 C8B -8.8(11)
S11B C0AA C1FA C17 2(3)
S13B C1C C1D C6B 0.5(16)
C17 C1B S11A C6A 1.9(5)
C17 C1FB C6A S11A -0.2(14)
C18 C6B C1D C1C -5(2)
C18 S13B C1C C1D 3.0(11)
C19 C8B C11 C1H 15.3(14)
C19 S9B C1H C11 -0.7(7)
C1B S11B C0AA C1FA 5(2)
C1B C17 C1FB C6A 1.6(12)
C1B C17 C1FA C0AA -11(3)
C1C S13B C18 C15 177.4(5)
C1C S13B C18 C6B -5.5(17)
C1C C1D S6A C18 -1.7(5)
C1D C6B C18 C15 -176.3(10)
C1D C6B C18 S13B 7(3)
C1D C1C C13A C18 -1(2)
C1FB C17 C1B C30 -176.5(6)
C1FB C17 C1B S11A -2.1(7)
C1FB C6A S11A C1B -0.9(9)
C1H S9B C19 C20 -177.8(4)
C1H S9B C19 C8B 10.3(10)
C1H C11 S8A C19 -2.3(6)
C0AA S11B C1B C30 -171.7(9)
C0AA S11B C1B C17 -10.0(10)
C11 C8B C19 C20 172.8(6)
C11 C8B C19 S9B -15.8(15)
C11 C1H C9A C19 2.7(16)
S6A C18 C13A C1C 0(2)
C13A C18 S6A C1D 0.8(13)
C13A C1C C1D S6A 2.1(14)
S8A C19 C9A C1H -4.2(16)
C9A C19 S8A C11 3.5(9)
C9A C1H C11 S8A 0.2(11)
C7 C13 C16 S2 17.6(13)
C9 C7 C13 C16 -20(2)
C9 S2 C16 C13 -8.2(7)
C13 C7 C9 C10 -174.8(8)
C13 C7 C9 S2 16(2)
C13 C16 C1A C9 13.6(12)
C16 S2 C9 C10 -176.5(4)
C16 S2 C9 C7 -5.3(12)
C16 C13 S1G C9 2.3(6)
C1A C9 S1G C13 4.3(5)
S1G C9 C1A C16 -12.3(11)
S1G C13 C16 C1A -7.8(8)
C3B C12 S39 C1E -6.0(13)
C3B C14 C1E S39 2.4(16)
C8 C12 S3A C14 11.8(7)
C12 C3B C14 C1E -7(2)
C12 C8 C1E C14 30.1(14)
C14 C3B C12 C25 -173.3(9)
C14 C3B C12 S39 8(2)
C14 C1E S39 C12 2.5(9)
C1E C8 C12 C25 164.0(8)
C1E C8 C12 S3A -26.9(13)
C1E C14 S3A C12 2.7(8)
S3A C14 C1E C8 -17.2(11)
C1FA C17 C1B C30 175.2(17)
C1FA C17 C1B S11B 14.7(18)
